data_4087501
loop_
_publ_author_name
'Coe, Benjamin J.'
'Foxon, Simon P.'
'Pilkington, Rachel A.'
'S\'anchez, Sergio'
'Whittaker, Daniel'
'Clays, Koen'
'Depotter, Griet'
'Brunschwig, Bruce S.'

_publ_section_title
;
 Nonlinear Optical Chromophores with Two Ferrocenyl, Octamethylferrocenyl,
 or 4-(Diphenylamino)phenyl Groups Attached to Rhenium(I) or Zinc(II)
 Centers
;
_journal_issue 9
_journal_name_full Organometallics
_journal_page_first 1701
_journal_paper_doi 10.1021/acs.organomet.5b00193
_journal_volume 34
_journal_year 2015
_chemical_formula_moiety 'C53.15 H60.15 Cl1.46 Fe2 N2 O3 Re, 0.35(C1 H1 Cl3)'
_chemical_formula_sum 'C53.5 H60.5 Cl2.5 Fe2 N2 O3 Re'
_chemical_formula_weight 1166.06
_space_group_crystal_system monoclinic
_space_group_IT_number 14
_space_group_name_Hall '-P 2yn'
_space_group_name_H-M_alt 'P 1 21/n 1'
_atom_sites_solution_hydrogens geom
_atom_sites_solution_primary direct
_atom_sites_solution_secondary difmap
_audit_creation_date 2015-02-23
_audit_creation_method
;
Olex2 1.2
(compiled 2015.01.26 svn.r3150 for OlexSys, GUI svn.r4998)
;
_cell_angle_alpha 90.00
_cell_angle_beta 105.931(3)
_cell_angle_gamma 90.00
_cell_formula_units_Z 4
_cell_length_a 15.8819(6)
_cell_length_b 14.5187(7)
_cell_length_c 24.1193(8)
_cell_measurement_reflns_used 2589
_cell_measurement_temperature 200
_cell_measurement_theta_max 65.608
_cell_measurement_theta_min 3.59
_cell_volume 5347.9(4)
_computing_molecular_graphics 'Olex2 (Dolomanov et al., 2009)'
_computing_publication_material 'Olex2 (Dolomanov et al., 2009)'
_computing_structure_refinement 'XL (Sheldrick, 2008)'
_computing_structure_solution 'XS (Sheldrick, 2008)'
_diffrn_ambient_temperature 200
_diffrn_measured_fraction_theta_full 0.977
_diffrn_measured_fraction_theta_max 0.977
_diffrn_measurement_device_type 'Bruker APEX-II CCD'
_diffrn_measurement_method '\f and \w scans'
_diffrn_radiation_monochromator graphite
_diffrn_radiation_type CuK\a
_diffrn_radiation_wavelength 1.54178
_diffrn_reflns_av_R_equivalents 0.1147
_diffrn_reflns_av_unetI/netI 0.1115
_diffrn_reflns_limit_h_max 18
_diffrn_reflns_limit_h_min -17
_diffrn_reflns_limit_k_max 10
_diffrn_reflns_limit_k_min -17
_diffrn_reflns_limit_l_max 28
_diffrn_reflns_limit_l_min -28
_diffrn_reflns_number 25805
_diffrn_reflns_theta_full 66.59
_diffrn_reflns_theta_max 66.59
_diffrn_reflns_theta_min 3.59
_diffrn_source 'fine-focus sealed tube'
_diffrn_standards_number 0
_exptl_absorpt_coefficient_mu 10.090
_exptl_absorpt_correction_T_max 0.7528
_exptl_absorpt_correction_T_min 0.4490
_exptl_absorpt_correction_type multi-scan
_exptl_absorpt_process_details
;
SADABS-2008/1 (Bruker,2008) was used for absorption correction.
wR2(int) was 0.1209 before and 0.0715 after correction.
The Ratio of minimum to maximum transmission is 0.5964.
The \l/2 correction factor is 0.0000.
;
_exptl_crystal_colour 'clear green'
_exptl_crystal_colour_lustre clear
_exptl_crystal_colour_primary green
_exptl_crystal_density_diffrn 1.448
_exptl_crystal_density_method 'not measured'
_exptl_crystal_description plate
_exptl_crystal_F_000 2356
_exptl_crystal_size_max 0.11
_exptl_crystal_size_mid 0.09
_exptl_crystal_size_min 0.06
_refine_diff_density_max 1.687
_refine_diff_density_min -1.228
_refine_diff_density_rms 0.160
_refine_ls_extinction_method none
_refine_ls_goodness_of_fit_ref 0.972
_refine_ls_hydrogen_treatment constr
_refine_ls_matrix_type full
_refine_ls_number_parameters 648
_refine_ls_number_reflns 9241
_refine_ls_number_restraints 598
_refine_ls_restrained_S_all 0.957
_refine_ls_R_factor_all 0.1086
_refine_ls_R_factor_gt 0.0713
_refine_ls_shift/su_max 0.001
_refine_ls_shift/su_mean 0.000
_refine_ls_structure_factor_coef Fsqd
_refine_ls_weighting_details 'calc w=1/[\s^2^(Fo^2^)+(0.1233P)^2^+0.0000P] where P=(Fo^2^+2Fc^2^)/3'
_refine_ls_weighting_scheme calc
_refine_ls_wR_factor_gt 0.1821
_refine_ls_wR_factor_ref 0.2018
_reflns_number_gt 6071
_reflns_number_total 9241
_reflns_threshold_expression >2sigma(I)
_cod_data_source_file om5b00193_si_003.cif
_cod_data_source_block 8.0.5CHCl3
_cod_original_formula_sum 'C53.50 H60.50 Cl2.50 Fe2 N2 O3 Re'
_cod_database_code 4087501
_olex2_refinement_description
;
1. Fixed Uiso
 At 1.2 times of:
  All C(H) groups
 At 1.5 times of:
  All C(H,H,H) groups
2. Restrained distances
 C54-Cl2 = C54-Cl3 = C54-Cl4 = C54A-Cl2A = C54A-Cl3A = C54A-Cl4A
 1.69 with sigma of 0.02
 C48-C49 \\sim C49-C50
 with sigma of 0.02
 C54-Cl2 \\sim C54-Cl3 \\sim C54-Cl4
 with sigma of 0.02
 Cl2-Cl3 \\sim Cl3-Cl4 \\sim Cl4-Cl2 \\sim Cl2A-Cl3A \\sim Cl3A-Cl4A \\sim
Cl4A-Cl2A
 with sigma of 0.02
 C54A-Cl2A \\sim C54A-Cl3A \\sim C54A-Cl4A
 with sigma of 0.02
3. Rigid bond restraints
 C8, C9, C10, C11, C12, C13, C15, C16, C14, C19, C18, C20, C21, C17, C25, C22,
 C24, C23, C45, C44, C43, C42, C46, C47, C49, C48, C50
 with sigma for 1-2 distances of 0.001 and sigma for 1-3 distances of 0.001
 Cl2, Cl3, Cl3, Cl4, Cl4, Cl2, Cl2A, Cl3A, Cl3A, Cl4A, Cl4A, Cl2A, C54, C54A
 with sigma for 1-2 distances of 0.001 and sigma for 1-3 distances of 0.001
4. Uiso/Uaniso restraints and constraints
C8 \\sim C9 \\sim C10 \\sim C11 \\sim C12 \\sim C13 \\sim C15 \\sim C16 \\sim
C14 \\sim C19 \\sim C18 \\sim C20 \\sim C21 \\sim C17 \\sim C25 \\sim C22 \\sim
C24 \\sim C23 \\sim C45 \\sim C44 \\sim C43 \\sim C42 \\sim C46 \\sim C47 \\sim
C49 \\sim C48 \\sim C50: within 1.7A with sigma of 0.005 and sigma for terminal
atoms of 0.2
Cl2 \\sim Cl3 \\sim Cl3 \\sim Cl4 \\sim Cl4 \\sim Cl2 \\sim Cl2A \\sim Cl3A
\\sim Cl3A \\sim Cl4A \\sim Cl4A \\sim Cl2A \\sim C54 \\sim C54A: within 2A
with sigma of 0.005 and sigma for terminal atoms of 0.01
Uanis(C8) \\sim Ueq, Uanis(C9) \\sim Ueq, Uanis(C10) \\sim Ueq, Uanis(C11)
\\sim Ueq, Uanis(C12) \\sim Ueq, Uanis(C13) \\sim Ueq, Uanis(C15) \\sim Ueq,
Uanis(C16) \\sim Ueq, Uanis(C14) \\sim Ueq, Uanis(C19) \\sim Ueq, Uanis(C18)
\\sim Ueq, Uanis(C20) \\sim Ueq, Uanis(C21) \\sim Ueq, Uanis(C17) \\sim Ueq,
Uanis(C25) \\sim Ueq, Uanis(C22) \\sim Ueq, Uanis(C24) \\sim Ueq, Uanis(C23)
\\sim Ueq, Uanis(C45) \\sim Ueq, Uanis(C44) \\sim Ueq, Uanis(C43) \\sim Ueq,
Uanis(C42) \\sim Ueq, Uanis(C46) \\sim Ueq, Uanis(C47) \\sim Ueq, Uanis(C49)
\\sim Ueq, Uanis(C48) \\sim Ueq, Uanis(C50) \\sim Ueq: with sigma of 0.02 and
sigma for terminal atoms of 0.04
Uanis(Cl2) \\sim Ueq, Uanis(Cl3) \\sim Ueq, Uanis(Cl3) \\sim Ueq, Uanis(Cl4)
\\sim Ueq, Uanis(Cl4) \\sim Ueq, Uanis(Cl2) \\sim Ueq, Uanis(Cl2A) \\sim Ueq,
Uanis(Cl3A) \\sim Ueq, Uanis(Cl3A) \\sim Ueq, Uanis(Cl4A) \\sim Ueq,
Uanis(Cl4A) \\sim Ueq, Uanis(Cl2A) \\sim Ueq, Uanis(C54) \\sim Ueq, Uanis(C54A)
\\sim Ueq: with sigma of 0.002 and sigma for terminal atoms of 0.004
5. Others
 Sof(C54A)=Sof(H54A)=Sof(Cl4A)=Sof(Cl2A)=Sof(Cl3A)=0.5*(1-FVAR(2))
 Sof(Cl2)=Sof(Cl3)=Sof(Cl4)=Sof(C54)=Sof(H54)=0.5*FVAR(2)
6.a Ternary CH refined with riding coordinates:
 C54(H54), C54A(H54A)
6.b Aromatic/amide H refined with riding coordinates:
 C1(H1), C2(H2), C4(H4), C6(H6), C7(H7), C21(H21), C26(H26), C27(H27),
 C29(H29), C31(H31), C32(H32), C42(H42)
6.c Idealised Me refined as rotating group:
 C13(H13A,H13B,H13C), C14(H14A,H14B,H14C), C15(H15A,H15B,H15C), C16(H16A,H16B,
 H16C), C22(H22A,H22B,H22C), C23(H23A,H23B,H23C), C24(H24A,H24B,H24C), C25(H25A,
 H25B,H25C), C38(H38A,H38B,H38C), C39(H39A,H39B,H39C), C40(H40A,H40B,H40C),
 C41(H41A,H41B,H41C), C47(H47A,H47B,H47C), C48(H48A,H48B,H48C), C49(H49A,H49B,
 H49C), C50(H50A,H50B,H50C)
;

loop_
_space_group_symop_id
_space_group_symop_operation_xyz
1 'x, y, z'
2 '-x+1/2, y+1/2, -z+1/2'
3 '-x, -y, -z'
4 'x-1/2, -y-1/2, z-1/2'

loop_
_atom_site_label
_atom_site_type_symbol
_atom_site_fract_x
_atom_site_fract_y
_atom_site_fract_z
_atom_site_U_iso_or_equiv
_atom_site_adp_type
_atom_site_occupancy
_atom_site_calc_flag
_atom_site_disorder_assembly
_atom_site_disorder_group
_atom_site_refinement_flags_posn
_atom_site_refinement_flags_adp
Re1 Re 0.70485(2) 0.31191(3) 0.985044(16) 0.04197(16) Uani 1 d . . . .
Fe1 Fe 0.20876(13) 0.21223(16) 1.17084(8) 0.0689(6) Uani 1 d . . . .
Fe2 Fe 0.19105(10) 0.56753(13) 0.67667(6) 0.0496(4) Uani 1 d . . . .
Cl1 Cl 0.72440(14) 0.46497(19) 1.03448(10) 0.0515(6) Uani 1 d . . . .
Cl2 Cl -0.0879(11) 0.1019(12) 0.9925(6) 0.133(3) Uani 0.345(6) d A 1 D U
Cl3 Cl 0.0504(10) 0.0301(12) 0.9520(7) 0.121(3) Uani 0.345(6) d A 1 D U
Cl4 Cl -0.0826(11) 0.1388(12) 0.8764(7) 0.131(3) Uani 0.345(6) d A 1 D U
O1 O 0.6732(8) 0.1280(7) 0.9232(4) 0.082(3) Uani 1 d . . . .
O2 O 0.8463(6) 0.2202(9) 1.0820(4) 0.096(4) Uani 1 d . . . .
O3 O 0.8460(5) 0.3552(7) 0.9223(4) 0.074(2) Uani 1 d . . . .
N1 N 0.5971(5) 0.2982(6) 1.0229(3) 0.0415(18) Uani 1 d . . . .
N2 N 0.5968(4) 0.3814(6) 0.9261(3) 0.0387(16) Uani 1 d . . . .
C1 C 0.5986(7) 0.2512(8) 1.0713(4) 0.052(3) Uani 1 d . . . .
H1 H 0.6487 0.2148 1.0886 0.063 Uiso 1 calc . . R .
C2 C 0.5309(7) 0.2533(8) 1.0972(4) 0.051(2) Uani 1 d . . . .
H2 H 0.5340 0.2168 1.1304 0.062 Uiso 1 calc . . R .
C3 C 0.4575(6) 0.3094(7) 1.0743(4) 0.043(2) Uani 1 d . . . .
C4 C 0.4566(5) 0.3559(7) 1.0236(4) 0.040(2) Uani 1 d . . . .
H4 H 0.4073 0.3928 1.0055 0.048 Uiso 1 calc . . R .
C5 C 0.5235(5) 0.3503(7) 0.9994(4) 0.0373(19) Uani 1 d . . . .
C6 C 0.3867(7) 0.3237(8) 1.1011(4) 0.048(2) Uani 1 d . . . .
H6 H 0.3411 0.3642 1.0818 0.058 Uiso 1 calc . . R .
C7 C 0.3793(7) 0.2861(8) 1.1496(4) 0.053(3) Uani 1 d . . . .
H7 H 0.4244 0.2445 1.1682 0.063 Uiso 1 calc . . R .
C8 C 0.3092(8) 0.3013(10) 1.1780(5) 0.0654(17) Uani 1 d . . . U
C9 C 0.3108(8) 0.2591(10) 1.2325(5) 0.0674(18) Uani 1 d . . . U
C10 C 0.2320(8) 0.2856(10) 1.2456(6) 0.0701(18) Uani 1 d . . . U
C11 C 0.1830(8) 0.3378(11) 1.2019(6) 0.0717(18) Uani 1 d . . . U
C12 C 0.2292(8) 0.3481(10) 1.1594(5) 0.0691(18) Uani 1 d . . . U
C13 C 0.1994(10) 0.4065(14) 1.1043(9) 0.120(7) Uani 1 d . . . U
H13A H 0.2127 0.3738 1.0722 0.181 Uiso 1 calc . . GR .
H13B H 0.2302 0.4657 1.1103 0.181 Uiso 1 calc . . GR .
H13C H 0.1361 0.4173 1.0953 0.181 Uiso 1 calc . . GR .
C14 C 0.0951(11) 0.3822(14) 1.1997(8) 0.113(6) Uani 1 d . . . U
H14A H 0.0485 0.3502 1.1711 0.169 Uiso 1 calc . . GR .
H14B H 0.0962 0.4471 1.1889 0.169 Uiso 1 calc . . GR .
H14C H 0.0843 0.3777 1.2377 0.169 Uiso 1 calc . . GR .
C15 C 0.2090(11) 0.2652(15) 1.3002(6) 0.103(5) Uani 1 d . . . U
H15A H 0.1504 0.2893 1.2977 0.154 Uiso 1 calc . . GR .
H15B H 0.2518 0.2944 1.3326 0.154 Uiso 1 calc . . GR .
H15C H 0.2096 0.1984 1.3063 0.154 Uiso 1 calc . . GR .
C16 C 0.3867(11) 0.2106(16) 1.2711(7) 0.128(8) Uani 1 d . . . U
H16A H 0.3719 0.1911 1.3062 0.192 Uiso 1 calc . . GR .
H16B H 0.4372 0.2522 1.2814 0.192 Uiso 1 calc . . GR .
H16C H 0.4011 0.1564 1.2513 0.192 Uiso 1 calc . . GR .
C17 C 0.1925(14) 0.1330(15) 1.1001(9) 0.116(3) Uani 1 d . . . U
C18 C 0.1066(14) 0.1702(15) 1.1038(10) 0.117(3) Uani 1 d . . . U
C19 C 0.0991(13) 0.1330(16) 1.1573(9) 0.115(3) Uani 1 d . . . U
C20 C 0.1730(13) 0.0779(15) 1.1835(9) 0.116(3) Uani 1 d . . . U
C21 C 0.2333(13) 0.0772(15) 1.1505(9) 0.117(3) Uani 1 d . . . U
H21 H 0.2885 0.0471 1.1592 0.140 Uiso 1 calc . . R .
C22 C 0.1871(19) 0.0330(17) 1.2400(11) 0.164(9) Uani 1 d . . . U
H22A H 0.2496 0.0201 1.2562 0.246 Uiso 1 calc . . GR .
H22B H 0.1541 -0.0249 1.2354 0.246 Uiso 1 calc . . GR .
H22C H 0.1670 0.0738 1.2661 0.246 Uiso 1 calc . . GR .
C23 C 0.0211(12) 0.1446(16) 1.1809(10) 0.128(5) Uani 1 d . . . U
H23A H 0.0407 0.1667 1.2207 0.193 Uiso 1 calc . . GR .
H23B H -0.0087 0.0853 1.1799 0.193 Uiso 1 calc . . GR .
H23C H -0.0195 0.1894 1.1573 0.193 Uiso 1 calc . . GR .
C24 C 0.0424(19) 0.233(3) 1.0568(12) 0.197(11) Uani 1 d . . . U
H24A H 0.0172 0.2807 1.0761 0.295 Uiso 1 calc . . GR .
H24B H -0.0046 0.1949 1.0329 0.295 Uiso 1 calc . . GR .
H24C H 0.0751 0.2620 1.0324 0.295 Uiso 1 calc . . GR .
C25 C 0.2286(14) 0.1503(18) 1.0492(8) 0.135(5) Uani 1 d . . . U
H25A H 0.2381 0.2165 1.0458 0.203 Uiso 1 calc . . GR .
H25B H 0.1869 0.1280 1.0139 0.203 Uiso 1 calc . . GR .
H25C H 0.2844 0.1176 1.0550 0.203 Uiso 1 calc . . GR .
C26 C 0.5984(6) 0.4193(7) 0.8764(4) 0.041(2) Uani 1 d . . . .
H26 H 0.6489 0.4104 0.8630 0.049 Uiso 1 calc . . R .
C27 C 0.5288(6) 0.4723(8) 0.8424(4) 0.047(2) Uani 1 d . . . .
H27 H 0.5327 0.4973 0.8067 0.057 Uiso 1 calc . . R .
C28 C 0.4546(6) 0.4881(7) 0.8608(4) 0.0392(19) Uani 1 d . . . .
C29 C 0.4542(5) 0.4495(6) 0.9139(3) 0.0375(18) Uani 1 d . . . .
H29 H 0.4058 0.4599 0.9291 0.045 Uiso 1 calc . . R .
C30 C 0.5243(5) 0.3960(7) 0.9446(3) 0.0367(19) Uani 1 d . . . .
C31 C 0.3786(6) 0.5413(7) 0.8295(4) 0.045(2) Uani 1 d . . . .
H31 H 0.3358 0.5572 0.8488 0.053 Uiso 1 calc . . R .
C32 C 0.3663(6) 0.5686(7) 0.7750(4) 0.041(2) Uani 1 d . . . .
H32 H 0.4108 0.5524 0.7573 0.049 Uiso 1 calc . . R .
C33 C 0.2925(6) 0.6206(7) 0.7395(4) 0.047(2) Uani 1 d . . . .
C34 C 0.2085(7) 0.6428(9) 0.7490(4) 0.056(3) Uani 1 d . . . .
C35 C 0.1611(7) 0.6948(9) 0.7014(5) 0.059(3) Uani 1 d . . . .
C36 C 0.2109(8) 0.7047(7) 0.6620(5) 0.054(3) Uani 1 d . . . .
C37 C 0.2928(7) 0.6586(8) 0.6848(4) 0.050(2) Uani 1 d . . . .
C38 C 0.3673(8) 0.6550(9) 0.6584(5) 0.062(3) Uani 1 d . . . .
H38A H 0.3951 0.5943 0.6652 0.093 Uiso 1 calc . . GR .
H38B H 0.4103 0.7025 0.6759 0.093 Uiso 1 calc . . GR .
H38C H 0.3456 0.6660 0.6168 0.093 Uiso 1 calc . . GR .
C39 C 0.1876(8) 0.7583(10) 0.6070(5) 0.071(4) Uani 1 d . . . .
H39A H 0.2218 0.7355 0.5816 0.107 Uiso 1 calc . . GR .
H39B H 0.2007 0.8236 0.6154 0.107 Uiso 1 calc . . GR .
H39C H 0.1251 0.7509 0.5878 0.107 Uiso 1 calc . . GR .
C40 C 0.0691(10) 0.7346(13) 0.6938(6) 0.095(5) Uani 1 d . . . .
H40A H 0.0440 0.7524 0.6535 0.143 Uiso 1 calc . . GR .
H40B H 0.0729 0.7888 0.7186 0.143 Uiso 1 calc . . GR .
H40C H 0.0318 0.6880 0.7046 0.143 Uiso 1 calc . . GR .
C41 C 0.1780(9) 0.6192(12) 0.8031(5) 0.084(5) Uani 1 d . . . .
H41A H 0.1141 0.6122 0.7921 0.126 Uiso 1 calc . . GR .
H41B H 0.1950 0.6689 0.8314 0.126 Uiso 1 calc . . GR .
H41C H 0.2054 0.5615 0.8200 0.126 Uiso 1 calc . . GR .
C42 C 0.0952(12) 0.5151(12) 0.6081(7) 0.096(2) Uani 1 d . . . U
H42 H 0.0562 0.5488 0.5780 0.115 Uiso 1 calc . . R .
C43 C 0.0807(12) 0.4893(12) 0.6566(8) 0.096(2) Uani 1 d . . . U
C44 C 0.1526(12) 0.4369(12) 0.6902(7) 0.094(2) Uani 1 d . . . U
C45 C 0.2148(11) 0.4360(12) 0.6613(7) 0.092(2) Uani 1 d . . . U
C46 C 0.1825(12) 0.4824(12) 0.6086(7) 0.093(2) Uani 1 d . . . U
C47 C 0.2208(19) 0.4948(18) 0.5604(9) 0.147(7) Uani 1 d . . . U
H47A H 0.1905 0.5450 0.5357 0.221 Uiso 1 calc . . GR .
H47B H 0.2144 0.4377 0.5379 0.221 Uiso 1 calc . . GR .
H47C H 0.2830 0.5099 0.5753 0.221 Uiso 1 calc . . GR .
C48 C 0.2941(17) 0.379(2) 0.6931(11) 0.169(9) Uani 1 d . . D U
H48A H 0.3478 0.4103 0.6909 0.253 Uiso 1 calc . . GR .
H48B H 0.2910 0.3181 0.6752 0.253 Uiso 1 calc . . GR .
H48C H 0.2945 0.3724 0.7336 0.253 Uiso 1 calc . . GR .
C49 C 0.1528(14) 0.3892(13) 0.7482(9) 0.133(5) Uani 1 d . . D U
H49A H 0.2123 0.3901 0.7743 0.199 Uiso 1 calc . . GR .
H49B H 0.1331 0.3253 0.7407 0.199 Uiso 1 calc . . GR .
H49C H 0.1132 0.4223 0.7661 0.199 Uiso 1 calc . . GR .
C50 C 0.0014(18) 0.493(2) 0.6804(13) 0.194(11) Uani 1 d . . D U
H50A H 0.0177 0.4690 0.7200 0.291 Uiso 1 calc . . GR .
H50B H -0.0456 0.4545 0.6564 0.291 Uiso 1 calc . . GR .
H50C H -0.0189 0.5563 0.6802 0.291 Uiso 1 calc . . GR .
C51 C 0.6849(8) 0.1972(9) 0.9462(5) 0.062(3) Uani 1 d . . . .
C52 C 0.7943(8) 0.2549(9) 1.0457(5) 0.065(3) Uani 1 d . . . .
C53 C 0.7930(6) 0.3388(8) 0.9465(4) 0.051(3) Uani 1 d . . . .
C54 C -0.053(2) 0.072(3) 0.9353(9) 0.126(3) Uani 0.345(6) d A 1 D U
H54 H -0.0879 0.0148 0.9218 0.152 Uiso 0.345(6) calc A 1 R .
C54A C -0.036(3) 0.041(3) 0.9162(13) 0.128(3) Uani 0.155(6) d A 2 D U
H54A H -0.0848 0.0081 0.9261 0.153 Uiso 0.155(6) calc A 2 R .
Cl4A Cl -0.049(2) 0.011(2) 0.8464(12) 0.129(3) Uani 0.155(6) d . 2 D U
Cl2A Cl -0.057(2) 0.153(2) 0.9269(14) 0.129(3) Uani 0.155(6) d A 2 D U
Cl3A Cl 0.054(2) -0.003(2) 0.9645(13) 0.123(3) Uani 0.155(6) d A 2 D U

loop_
_atom_site_aniso_label
_atom_site_aniso_U_11
_atom_site_aniso_U_22
_atom_site_aniso_U_33
_atom_site_aniso_U_23
_atom_site_aniso_U_13
_atom_site_aniso_U_12
Re1 0.0355(2) 0.0595(3) 0.0308(2) 0.0018(2) 0.00891(14) 0.0061(2)
Fe1 0.0677(11) 0.0908(16) 0.0605(11) -0.0089(10) 0.0381(9) -0.0199(10)
Fe2 0.0477(8) 0.0574(10) 0.0360(7) 0.0016(7) -0.0015(6) 0.0040(7)
Cl1 0.0351(10) 0.0688(16) 0.0492(12) -0.0118(11) 0.0093(9) -0.0027(10)
Cl2 0.131(4) 0.138(4) 0.134(3) -0.006(2) 0.041(3) 0.005(2)
Cl3 0.119(3) 0.124(4) 0.121(4) -0.002(2) 0.036(2) -0.006(2)
Cl4 0.129(4) 0.129(4) 0.134(3) 0.002(2) 0.035(2) 0.001(2)
O1 0.128(8) 0.056(6) 0.071(5) -0.014(5) 0.042(6) -0.016(5)
O2 0.073(5) 0.156(10) 0.050(5) 0.025(5) 0.003(4) 0.055(6)
O3 0.058(4) 0.091(6) 0.083(6) -0.003(5) 0.036(4) 0.001(4)
N1 0.038(4) 0.056(5) 0.032(3) 0.005(3) 0.013(3) 0.000(3)
N2 0.028(3) 0.057(5) 0.029(3) 0.000(3) 0.005(3) -0.002(3)
C1 0.049(5) 0.073(8) 0.038(5) 0.007(5) 0.017(4) 0.011(5)
C2 0.058(6) 0.064(7) 0.035(5) 0.008(4) 0.016(4) 0.001(5)
C3 0.047(5) 0.046(5) 0.040(4) -0.013(4) 0.017(4) -0.007(4)
C4 0.031(4) 0.049(5) 0.035(4) -0.008(4) 0.002(3) 0.000(4)
C5 0.036(4) 0.045(5) 0.030(4) -0.008(4) 0.007(3) -0.011(4)
C6 0.055(5) 0.058(7) 0.037(4) -0.005(4) 0.022(4) -0.009(5)
C7 0.049(5) 0.064(7) 0.048(5) 0.002(5) 0.018(4) -0.010(5)
C8 0.060(3) 0.085(5) 0.057(3) 0.000(3) 0.027(3) 0.003(3)
C9 0.062(3) 0.089(5) 0.057(3) 0.002(3) 0.027(3) 0.002(3)
C10 0.063(3) 0.093(5) 0.062(3) -0.002(3) 0.031(3) -0.002(3)
C11 0.060(3) 0.093(5) 0.069(3) -0.003(3) 0.029(3) 0.003(3)
C12 0.062(3) 0.087(5) 0.063(3) 0.003(3) 0.026(3) 0.004(3)
C13 0.083(8) 0.142(15) 0.158(12) 0.095(12) 0.069(9) 0.031(8)
C14 0.091(9) 0.136(15) 0.132(12) 0.031(10) 0.067(8) 0.040(8)
C15 0.085(8) 0.172(16) 0.064(7) 0.007(7) 0.042(6) 0.010(9)
C16 0.083(8) 0.23(2) 0.081(9) 0.062(11) 0.043(7) 0.051(10)
C17 0.118(5) 0.126(6) 0.127(5) -0.029(5) 0.072(4) -0.044(5)
C18 0.117(5) 0.125(6) 0.129(5) -0.022(5) 0.065(4) -0.037(5)
C19 0.110(5) 0.122(6) 0.135(5) -0.022(5) 0.072(4) -0.037(4)
C20 0.115(5) 0.120(6) 0.136(5) -0.018(5) 0.073(4) -0.036(5)
C21 0.114(5) 0.122(6) 0.137(6) -0.026(5) 0.073(5) -0.035(5)
C22 0.205(17) 0.133(18) 0.203(15) 0.047(14) 0.137(13) 0.018(14)
C23 0.099(8) 0.146(15) 0.164(13) -0.015(11) 0.076(9) -0.049(7)
C24 0.141(16) 0.29(3) 0.167(18) 0.050(17) 0.062(13) 0.012(15)
C25 0.126(10) 0.203(18) 0.091(8) -0.059(7) 0.055(8) -0.059(9)
C26 0.037(4) 0.054(6) 0.032(4) -0.003(4) 0.011(3) -0.006(4)
C27 0.047(5) 0.071(7) 0.025(4) 0.003(4) 0.011(4) -0.002(5)
C28 0.038(4) 0.046(5) 0.031(4) -0.006(4) 0.005(3) -0.005(4)
C29 0.038(4) 0.037(5) 0.033(4) 0.002(4) 0.003(3) -0.005(4)
C30 0.034(4) 0.047(5) 0.026(4) -0.003(4) 0.003(3) -0.007(4)
C31 0.041(4) 0.056(6) 0.035(4) 0.000(4) 0.007(4) -0.004(4)
C32 0.040(4) 0.041(5) 0.038(4) -0.002(4) 0.003(4) -0.002(4)
C33 0.048(5) 0.053(6) 0.036(5) 0.001(4) 0.003(4) 0.006(4)
C34 0.057(6) 0.070(7) 0.038(5) -0.006(5) 0.007(4) 0.016(5)
C35 0.060(6) 0.064(7) 0.050(6) 0.002(5) 0.009(5) 0.022(6)
C36 0.062(6) 0.050(7) 0.048(5) 0.008(5) 0.010(5) 0.010(5)
C37 0.053(5) 0.053(6) 0.041(5) 0.007(4) 0.005(4) 0.010(4)
C38 0.065(6) 0.074(8) 0.054(6) 0.018(5) 0.028(5) 0.009(6)
C39 0.068(7) 0.086(9) 0.059(7) 0.029(7) 0.018(6) 0.031(7)
C40 0.092(10) 0.133(14) 0.070(8) 0.031(9) 0.038(8) 0.068(10)
C41 0.075(8) 0.140(14) 0.038(6) 0.010(7) 0.016(6) 0.037(9)
C42 0.103(4) 0.086(5) 0.085(4) -0.018(4) 0.004(4) -0.020(4)
C43 0.097(4) 0.089(5) 0.095(4) -0.020(4) 0.016(4) -0.023(4)
C44 0.105(4) 0.082(5) 0.086(4) -0.013(4) 0.011(4) -0.030(4)
C45 0.097(4) 0.080(5) 0.089(4) -0.024(4) 0.007(4) -0.020(4)
C46 0.106(4) 0.085(5) 0.080(4) -0.027(4) 0.016(4) -0.027(4)
C47 0.191(14) 0.163(19) 0.103(10) -0.025(9) 0.067(10) 0.004(14)
C48 0.157(14) 0.19(2) 0.154(15) 0.013(14) 0.025(12) 0.062(15)
C49 0.196(14) 0.087(12) 0.116(11) 0.010(8) 0.043(9) -0.027(11)
C50 0.168(15) 0.23(3) 0.215(19) 0.040(19) 0.108(15) 0.052(17)
C51 0.075(7) 0.067(9) 0.054(6) 0.010(6) 0.033(6) 0.009(6)
C52 0.063(6) 0.085(9) 0.054(6) 0.021(6) 0.031(5) 0.041(6)
C53 0.034(4) 0.072(8) 0.047(5) 0.004(5) 0.011(4) 0.017(4)
C54 0.125(3) 0.127(3) 0.128(3) -0.0022(15) 0.0362(17) 0.0011(17)
C54A 0.127(3) 0.128(3) 0.128(3) 0.0000(15) 0.0352(16) -0.0001(16)
Cl4A 0.129(3) 0.129(3) 0.128(3) -0.0001(13) 0.0349(15) -0.0002(14)
Cl2A 0.128(4) 0.128(3) 0.129(4) 0.0005(19) 0.035(2) 0.001(2)
Cl3A 0.121(4) 0.125(4) 0.126(4) -0.003(3) 0.038(2) -0.002(2)

loop_
_atom_type_symbol
_atom_type_description
_atom_type_scat_dispersion_real
_atom_type_scat_dispersion_imag
_atom_type_scat_source
C C 0.0181 0.0091 'International Tables Vol C Tables 4.2.6.8 and 6.1.1.4'
H H 0.0000 0.0000 'International Tables Vol C Tables 4.2.6.8 and 6.1.1.4'
Cl Cl 0.3639 0.7018 'International Tables Vol C Tables 4.2.6.8 and 6.1.1.4'
Fe Fe -1.1336 3.1974 'International Tables Vol C Tables 4.2.6.8 and 6.1.1.4'
N N 0.0311 0.0180 'International Tables Vol C Tables 4.2.6.8 and 6.1.1.4'
O O 0.0492 0.0322 'International Tables Vol C Tables 4.2.6.8 and 6.1.1.4'
Re Re -5.2083 5.8923 'International Tables Vol C Tables 4.2.6.8 and 6.1.1.4'

loop_
_geom_angle_atom_site_label_1
_geom_angle_atom_site_label_2
_geom_angle_atom_site_label_3
_geom_angle
_geom_angle_site_symmetry_3
N1 Re1 Cl1 83.7(2) .
N2 Re1 Cl1 82.6(2) .
N2 Re1 N1 75.1(3) .
C51 Re1 Cl1 177.6(4) .
C51 Re1 N1 94.8(4) .
C51 Re1 N2 95.2(4) .
C51 Re1 C52 89.2(6) .
C51 Re1 C53 89.1(5) .
C52 Re1 Cl1 92.9(4) .
C52 Re1 N1 98.3(4) .
C52 Re1 N2 172.3(4) .
C53 Re1 Cl1 92.2(3) .
C53 Re1 N1 172.3(4) .
C53 Re1 N2 98.0(3) .
C53 Re1 C52 88.3(4) .
C8 Fe1 C10 69.1(5) .
C8 Fe1 C11 68.5(5) .
C8 Fe1 C12 40.4(5) .
C8 Fe1 C18 134.0(7) .
C8 Fe1 C19 173.5(8) .
C8 Fe1 C20 145.9(7) .
C8 Fe1 C21 115.3(6) .
C9 Fe1 C8 42.1(5) .
C9 Fe1 C10 41.4(5) .
C9 Fe1 C11 68.1(6) .
C9 Fe1 C12 69.0(6) .
C9 Fe1 C17 135.6(7) .
C9 Fe1 C18 176.1(7) .
C9 Fe1 C19 142.8(7) .
C9 Fe1 C20 114.2(8) .
C9 Fe1 C21 109.3(7) .
C10 Fe1 C11 38.7(5) .
C10 Fe1 C18 140.1(7) .
C10 Fe1 C20 110.6(7) .
C10 Fe1 C21 134.4(8) .
C11 Fe1 C20 133.6(7) .
C11 Fe1 C21 171.7(7) .
C12 Fe1 C10 67.4(5) .
C12 Fe1 C11 40.8(5) .
C12 Fe1 C18 107.7(8) .
C12 Fe1 C19 133.5(8) .
C12 Fe1 C20 173.1(7) .
C12 Fe1 C21 146.6(6) .
C17 Fe1 C8 110.6(6) .
C17 Fe1 C10 175.8(8) .
C17 Fe1 C11 145.5(8) .
C17 Fe1 C12 115.4(7) .
C17 Fe1 C18 43.2(8) .
C17 Fe1 C19 68.7(7) .
C17 Fe1 C20 67.1(8) .
C17 Fe1 C21 41.6(8) .
C18 Fe1 C11 111.1(8) .
C18 Fe1 C20 69.3(9) .
C18 Fe1 C21 72.1(9) .
C19 Fe1 C10 112.1(6) .
C19 Fe1 C11 108.2(7) .
C19 Fe1 C18 41.1(8) .
C19 Fe1 C20 40.3(8) .
C19 Fe1 C21 68.8(8) .
C20 Fe1 C21 39.4(7) .
C33 Fe2 C35 68.9(4) .
C33 Fe2 C36 68.6(4) .
C33 Fe2 C37 41.0(4) .
C33 Fe2 C42 174.9(6) .
C33 Fe2 C44 116.2(5) .
C34 Fe2 C33 42.0(4) .
C34 Fe2 C35 40.7(4) .
C34 Fe2 C36 68.5(5) .
C34 Fe2 C37 69.5(5) .
C34 Fe2 C42 142.4(6) .
C34 Fe2 C43 114.5(6) .
C34 Fe2 C44 109.9(6) .
C34 Fe2 C46 174.1(6) .
C35 Fe2 C36 40.0(5) .
C35 Fe2 C37 68.2(5) .
C35 Fe2 C42 112.9(6) .
C35 Fe2 C44 133.6(7) .
C37 Fe2 C36 40.7(4) .
C37 Fe2 C42 134.6(6) .
C42 Fe2 C36 109.5(6) .
C43 Fe2 C33 147.5(6) .
C43 Fe2 C35 108.8(6) .
C43 Fe2 C36 131.4(6) .
C43 Fe2 C37 170.5(6) .
C43 Fe2 C42 37.2(6) .
C43 Fe2 C44 40.9(7) .
C44 Fe2 C36 171.5(6) .
C44 Fe2 C37 147.4(6) .
C44 Fe2 C42 66.4(7) .
C45 Fe2 C33 110.4(5) .
C45 Fe2 C34 133.7(6) .
C45 Fe2 C35 172.2(6) .
C45 Fe2 C36 147.6(6) .
C45 Fe2 C37 116.6(6) .
C45 Fe2 C42 68.5(7) .
C45 Fe2 C43 67.5(7) .
C45 Fe2 C44 39.2(7) .
C45 Fe2 C46 40.8(7) .
C46 Fe2 C33 134.1(6) .
C46 Fe2 C35 145.1(6) .
C46 Fe2 C36 115.4(6) .
C46 Fe2 C37 110.2(6) .
C46 Fe2 C42 41.9(7) .
C46 Fe2 C43 66.7(7) .
C46 Fe2 C44 66.9(7) .
C1 N1 Re1 125.9(6) .
C1 N1 C5 116.5(8) .
C5 N1 Re1 117.2(5) .
C26 N2 Re1 125.5(6) .
C26 N2 C30 117.5(8) .
C30 N2 Re1 116.6(5) .
N1 C1 H1 118.4 .
N1 C1 C2 123.3(10) .
C2 C1 H1 118.4 .
C1 C2 H2 120.0 .
C1 C2 C3 120.0(9) .
C3 C2 H2 120.0 .
C2 C3 C6 124.5(9) .
C4 C3 C2 115.6(8) .
C4 C3 C6 119.8(9) .
C3 C4 H4 119.0 .
C5 C4 C3 122.1(9) .
C5 C4 H4 119.0 .
N1 C5 C30 113.6(7) .
C4 C5 N1 122.4(8) .
C4 C5 C30 124.0(8) .
C3 C6 H6 116.6 .
C7 C6 C3 126.8(11) .
C7 C6 H6 116.6 .
C6 C7 H7 116.2 .
C6 C7 C8 127.5(11) .
C8 C7 H7 116.2 .
C7 C8 Fe1 122.8(9) .
C9 C8 Fe1 67.8(7) .
C9 C8 C7 122.2(11) .
C12 C8 Fe1 70.0(8) .
C12 C8 C7 131.1(11) .
C12 C8 C9 106.6(10) .
C8 C9 Fe1 70.1(7) .
C8 C9 C16 125.6(11) .
C10 C9 Fe1 71.0(8) .
C10 C9 C8 106.8(11) .
C10 C9 C16 126.9(12) .
C16 C9 Fe1 131.3(14) .
C9 C10 Fe1 67.6(7) .
C9 C10 C15 125.8(13) .
C11 C10 Fe1 71.3(8) .
C11 C10 C9 109.3(11) .
C11 C10 C15 124.8(13) .
C15 C10 Fe1 130.5(12) .
C10 C11 Fe1 70.0(9) .
C10 C11 C12 108.6(11) .
C10 C11 C14 126.0(13) .
C12 C11 Fe1 68.7(8) .
C12 C11 C14 125.3(13) .
C14 C11 Fe1 129.3(12) .
C8 C12 Fe1 69.5(8) .
C8 C12 C11 108.6(11) .
C8 C12 C13 125.6(11) .
C11 C12 Fe1 70.5(9) .
C11 C12 C13 125.7(12) .
C13 C12 Fe1 129.0(12) .
C12 C13 H13A 109.5 .
C12 C13 H13B 109.5 .
C12 C13 H13C 109.5 .
H13A C13 H13B 109.5 .
H13A C13 H13C 109.5 .
H13B C13 H13C 109.5 .
C11 C14 H14A 109.5 .
C11 C14 H14B 109.5 .
C11 C14 H14C 109.5 .
H14A C14 H14B 109.5 .
H14A C14 H14C 109.5 .
H14B C14 H14C 109.5 .
C10 C15 H15A 109.5 .
C10 C15 H15B 109.5 .
C10 C15 H15C 109.5 .
H15A C15 H15B 109.5 .
H15A C15 H15C 109.5 .
H15B C15 H15C 109.5 .
C9 C16 H16A 109.5 .
C9 C16 H16B 109.5 .
C9 C16 H16C 109.5 .
H16A C16 H16B 109.5 .
H16A C16 H16C 109.5 .
H16B C16 H16C 109.5 .
C18 C17 Fe1 69.5(11) .
C18 C17 C25 123(2) .
C21 C17 Fe1 71.7(12) .
C21 C17 C18 110.9(17) .
C21 C17 C25 126(2) .
C25 C17 Fe1 127.1(14) .
C17 C18 Fe1 67.3(12) .
C17 C18 C24 126(2) .
C19 C18 Fe1 69.2(12) .
C19 C18 C17 103(2) .
C19 C18 C24 132(2) .
C24 C18 Fe1 127.5(19) .
Fe1 C19 Cl4A 144.7(15) 3_557
C18 C19 Fe1 69.7(11) .
C18 C19 C23 125(2) .
C18 C19 Cl4A 115.7(16) 3_557
C20 C19 Fe1 71.4(11) .
C20 C19 C18 110.5(17) .
C20 C19 C23 124(2) .
C20 C19 Cl4A 74.5(15) 3_557
C23 C19 Fe1 129.1(15) .
C23 C19 Cl4A 78.4(15) 3_557
C19 C20 Fe1 68.3(12) .
C19 C20 C22 124.0(18) .
C21 C20 Fe1 70.5(12) .
C21 C20 C19 111(2) .
C21 C20 C22 125(2) .
C22 C20 Fe1 125.0(17) .
Fe1 C21 H21 127.0 .
C17 C21 Fe1 66.7(12) .
C17 C21 H21 127.7 .
C20 C21 Fe1 70.1(13) .
C20 C21 C17 105(2) .
C20 C21 H21 127.7 .
C20 C22 H22A 109.5 .
C20 C22 H22B 109.5 .
C20 C22 H22C 109.5 .
H22A C22 H22B 109.5 .
H22A C22 H22C 109.5 .
H22B C22 H22C 109.5 .
C19 C23 H23A 109.5 .
C19 C23 H23B 109.5 .
C19 C23 H23C 109.5 .
H23A C23 H23B 109.5 .
H23A C23 H23C 109.5 .
H23B C23 H23C 109.5 .
C18 C24 H24A 109.5 .
C18 C24 H24B 109.5 .
C18 C24 H24C 109.5 .
H24A C24 H24B 109.5 .
H24A C24 H24C 109.5 .
H24B C24 H24C 109.5 .
C17 C25 H25A 109.5 .
C17 C25 H25B 109.5 .
C17 C25 H25C 109.5 .
H25A C25 H25B 109.5 .
H25A C25 H25C 109.5 .
H25B C25 H25C 109.5 .
N2 C26 H26 118.5 .
N2 C26 C27 123.0(8) .
C27 C26 H26 118.5 .
C26 C27 H27 119.9 .
C28 C27 C26 120.2(8) .
C28 C27 H27 119.9 .
C27 C28 C29 116.5(8) .
C27 C28 C31 125.2(8) .
C29 C28 C31 118.3(8) .
C28 C29 H29 119.8 .
C30 C29 C28 120.4(8) .
C30 C29 H29 119.8 .
N2 C30 C5 116.0(8) .
N2 C30 C29 122.4(8) .
C29 C30 C5 121.6(8) .
C28 C31 H31 118.5 .
C32 C31 C28 122.9(9) .
C32 C31 H31 118.5 .
C31 C32 H32 116.2 .
C31 C32 C33 127.5(9) .
C33 C32 H32 116.2 .
C32 C33 Fe2 125.9(8) .
C34 C33 Fe2 68.1(6) .
C34 C33 C32 130.3(9) .
C37 C33 Fe2 70.2(6) .
C37 C33 C32 122.4(9) .
C37 C33 C34 107.2(9) .
C33 C34 Fe2 69.9(6) .
C33 C34 C41 126.8(10) .
C35 C34 Fe2 70.6(6) .
C35 C34 C33 107.4(10) .
C35 C34 C41 125.7(10) .
C41 C34 Fe2 127.5(10) .
C34 C35 Fe2 68.7(7) .
C34 C35 C40 125.3(11) .
C36 C35 Fe2 71.0(6) .
C36 C35 C34 109.5(9) .
C36 C35 C40 125.2(10) .
C40 C35 Fe2 126.7(11) .
C35 C36 Fe2 69.1(7) .
C35 C36 C37 108.3(9) .
C35 C36 C39 127.4(10) .
C37 C36 Fe2 69.4(6) .
C37 C36 C39 124.2(10) .
C39 C36 Fe2 130.0(9) .
C33 C37 Fe2 68.8(6) .
C33 C37 C38 125.7(9) .
C36 C37 Fe2 69.9(7) .
C36 C37 C33 107.6(9) .
C36 C37 C38 126.7(9) .
C38 C37 Fe2 129.3(9) .
C37 C38 H38A 109.5 .
C37 C38 H38B 109.5 .
C37 C38 H38C 109.5 .
H38A C38 H38B 109.5 .
H38A C38 H38C 109.5 .
H38B C38 H38C 109.5 .
C36 C39 H39A 109.5 .
C36 C39 H39B 109.5 .
C36 C39 H39C 109.5 .
H39A C39 H39B 109.5 .
H39A C39 H39C 109.5 .
H39B C39 H39C 109.5 .
C35 C40 H40A 109.5 .
C35 C40 H40B 109.5 .
C35 C40 H40C 109.5 .
H40A C40 H40B 109.5 .
H40A C40 H40C 109.5 .
H40B C40 H40C 109.5 .
C34 C41 H41A 109.5 .
C34 C41 H41B 109.5 .
C34 C41 H41C 109.5 .
H41A C41 H41B 109.5 .
H41A C41 H41C 109.5 .
H41B C41 H41C 109.5 .
Fe2 C42 H42 127.2 .
C43 C42 Fe2 70.2(10) .
C43 C42 H42 126.3 .
C43 C42 C46 107.4(17) .
C46 C42 Fe2 67.9(9) .
C46 C42 H42 126.3 .
C42 C43 Fe2 72.6(10) .
C42 C43 C44 110.6(18) .
C42 C43 C50 134(2) .
C44 C43 Fe2 70.1(10) .
C44 C43 C50 114.7(18) .
C50 C43 Fe2 129.9(17) .
C43 C44 Fe2 69.0(10) .
C43 C44 C49 123.5(17) .
C45 C44 Fe2 68.6(10) .
C45 C44 C43 107.1(16) .
C45 C44 C49 129.4(18) .
C49 C44 Fe2 128.9(12) .
C44 C45 Fe2 72.2(11) .
C44 C45 C46 108.8(17) .
C44 C45 C48 111.3(18) .
C46 C45 Fe2 70.7(10) .
C46 C45 C48 139.6(19) .
C48 C45 Fe2 126.5(15) .
C42 C46 Fe2 70.3(9) .
C42 C46 C47 123.5(18) .
C45 C46 Fe2 68.6(9) .
C45 C46 C42 106.0(16) .
C45 C46 C47 130(2) .
C47 C46 Fe2 128.1(14) .
C46 C47 H47A 109.5 .
C46 C47 H47B 109.5 .
C46 C47 H47C 109.5 .
H47A C47 H47B 109.5 .
H47A C47 H47C 109.5 .
H47B C47 H47C 109.5 .
C45 C48 H48A 109.5 .
C45 C48 H48B 109.5 .
C45 C48 H48C 109.5 .
H48A C48 H48B 109.5 .
H48A C48 H48C 109.5 .
H48B C48 H48C 109.5 .
C44 C49 H49A 109.5 .
C44 C49 H49B 109.5 .
C44 C49 H49C 109.5 .
H49A C49 H49B 109.5 .
H49A C49 H49C 109.5 .
H49B C49 H49C 109.5 .
C43 C50 H50A 109.5 .
C43 C50 H50B 109.5 .
C43 C50 H50C 109.5 .
H50A C50 H50B 109.5 .
H50A C50 H50C 109.5 .
H50B C50 H50C 109.5 .
O1 C51 Re1 179.5(13) .
O2 C52 Re1 178.8(12) .
O3 C53 Re1 179.1(9) .
Cl2 C54 Cl3 114.6(14) .
Cl2 C54 H54 101.6 .
Cl3 C54 H54 101.6 .
Cl4 C54 Cl2 117.5(15) .
Cl4 C54 Cl3 116.0(14) .
Cl4 C54 H54 101.6 .
Cl4A C54A H54A 102.7 .
Cl4A C54A Cl3A 115.8(18) .
Cl2A C54A H54A 102.7 .
Cl2A C54A Cl4A 115.0(17) .
Cl2A C54A Cl3A 115.1(17) .
Cl3A C54A H54A 102.7 .
C54A Cl4A C19 103(2) 3_557

loop_
_geom_bond_atom_site_label_1
_geom_bond_atom_site_label_2
_geom_bond_distance
_geom_bond_site_symmetry_2
Re1 Cl1 2.501(3) .
Re1 N1 2.158(7) .
Re1 N2 2.156(7) .
Re1 C51 1.895(14) .
Re1 C52 1.924(11) .
Re1 C53 1.920(10) .
Fe1 C8 2.024(13) .
Fe1 C9 1.994(13) .
Fe1 C10 2.039(13) .
Fe1 C11 2.055(15) .
Fe1 C12 2.031(15) .
Fe1 C17 2.01(2) .
Fe1 C18 2.04(2) .
Fe1 C19 2.037(18) .
Fe1 C20 2.08(2) .
Fe1 C21 2.08(2) .
Fe2 C33 2.036(10) .
Fe2 C34 2.012(10) .
Fe2 C35 2.037(12) .
Fe2 C36 2.062(11) .
Fe2 C37 2.055(11) .
Fe2 C42 2.062(15) .
Fe2 C43 2.032(17) .
Fe2 C44 2.046(17) .
Fe2 C45 2.001(17) .
Fe2 C46 2.028(15) .
Cl2 C54 1.682(14) .
Cl3 C54 1.687(14) .
Cl4 C54 1.681(14) .
O1 C51 1.139(15) .
O2 C52 1.143(13) .
O3 C53 1.174(13) .
N1 C1 1.347(12) .
N1 C5 1.376(12) .
N2 C26 1.326(11) .
N2 C30 1.362(11) .
C1 H1 0.9500 .
C1 C2 1.384(14) .
C2 H2 0.9500 .
C2 C3 1.404(15) .
C3 C4 1.395(13) .
C3 C6 1.458(13) .
C4 H4 0.9500 .
C4 C5 1.348(12) .
C5 C30 1.480(12) .
C6 H6 0.9500 .
C6 C7 1.323(14) .
C7 H7 0.9500 .
C7 C8 1.477(15) .
C8 C9 1.444(17) .
C8 C12 1.401(18) .
C9 C10 1.426(17) .
C9 C16 1.48(2) .
C10 C11 1.355(19) .
C10 C15 1.491(17) .
C11 C12 1.423(17) .
C11 C14 1.525(19) .
C12 C13 1.537(19) .
C13 H13A 0.9800 .
C13 H13B 0.9800 .
C13 H13C 0.9800 .
C14 H14A 0.9800 .
C14 H14B 0.9800 .
C14 H14C 0.9800 .
C15 H15A 0.9800 .
C15 H15B 0.9800 .
C15 H15C 0.9800 .
C16 H16A 0.9800 .
C16 H16B 0.9800 .
C16 H16C 0.9800 .
C17 C18 1.49(3) .
C17 C21 1.46(3) .
C17 C25 1.51(2) .
C18 C19 1.43(3) .
C18 C24 1.59(4) .
C19 C20 1.42(3) .
C19 C23 1.51(2) .
C19 Cl4A 2.23(4) 3_557
C20 C21 1.40(2) .
C20 C22 1.47(3) .
C21 H21 0.9500 .
C22 H22A 0.9800 .
C22 H22B 0.9800 .
C22 H22C 0.9800 .
C23 H23A 0.9800 .
C23 H23B 0.9800 .
C23 H23C 0.9800 .
C24 H24A 0.9800 .
C24 H24B 0.9800 .
C24 H24C 0.9800 .
C25 H25A 0.9800 .
C25 H25B 0.9800 .
C25 H25C 0.9800 .
C26 H26 0.9500 .
C26 C27 1.411(14) .
C27 H27 0.9500 .
C27 C28 1.388(13) .
C28 C29 1.400(12) .
C28 C31 1.458(13) .
C29 H29 0.9500 .
C29 C30 1.392(12) .
C31 H31 0.9500 .
C31 C32 1.336(12) .
C32 H32 0.9500 .
C32 C33 1.458(13) .
C33 C34 1.451(15) .
C33 C37 1.432(14) .
C34 C35 1.407(15) .
C34 C41 1.550(16) .
C35 C36 1.401(17) .
C35 C40 1.535(16) .
C36 C37 1.431(15) .
C36 C39 1.494(14) .
C37 C38 1.490(15) .
C38 H38A 0.9800 .
C38 H38B 0.9800 .
C38 H38C 0.9800 .
C39 H39A 0.9800 .
C39 H39B 0.9800 .
C39 H39C 0.9800 .
C40 H40A 0.9800 .
C40 H40B 0.9800 .
C40 H40C 0.9800 .
C41 H41A 0.9800 .
C41 H41B 0.9800 .
C41 H41C 0.9800 .
C42 H42 0.9500 .
C42 C43 1.31(2) .
C42 C46 1.46(3) .
C43 C44 1.43(2) .
C43 C50 1.52(3) .
C44 C45 1.36(2) .
C44 C49 1.56(2) .
C45 C46 1.40(2) .
C45 C48 1.53(3) .
C46 C47 1.47(3) .
C47 H47A 0.9800 .
C47 H47B 0.9800 .
C47 H47C 0.9800 .
C48 H48A 0.9800 .
C48 H48B 0.9800 .
C48 H48C 0.9800 .
C49 H49A 0.9800 .
C49 H49B 0.9800 .
C49 H49C 0.9800 .
C50 H50A 0.9800 .
C50 H50B 0.9800 .
C50 H50C 0.9800 .
C54 H54 1.0000 .
C54A H54A 1.0000 .
C54A Cl4A 1.696(15) .
C54A Cl2A 1.694(15) .
C54A Cl3A 1.697(15) .
Cl4A C19 2.23(4) 3_557

loop_
_smtbx_masks_void_nr
_smtbx_masks_void_average_x
_smtbx_masks_void_average_y
_smtbx_masks_void_average_z
_smtbx_masks_void_volume
_smtbx_masks_void_count_electrons
1 0.000 0.500 1.000 234.2 57.6
2 -0.070 0.410 0.528 24.3 0.0
3 0.070 0.590 0.472 24.3 0.0
4 0.500 1.000 0.500 234.2 57.6
5 0.430 0.090 0.028 24.3 0.0
6 0.570 0.910 0.972 24.3 0.0
